data_7245446
loop_
_publ_author_name
'Li, Xinlei'
'Zhang, Yang'
'Pan, Yang'
'Hao, Yucheng'
'Lin, Yuan'
'Li, Haijian'
'Li, Minghua'
'Fan, Changzeng'
'Alekseev, Evgeny V.'

_publ_section_title
;
 Li3[Al(PO4)2(H2O)1.5] and Na[AlP2O7]&#xFF1A;from 2D Layered Polar to 3D
 Centrosymmetric Framework Structures
;
_journal_name_full CrystEngComm
_journal_paper_doi 10.1039/D2CE00994C
_journal_year 2022
_chemical_formula_sum 'Al Na O7 P2'
_chemical_formula_weight 223.91
_space_group_crystal_system monoclinic
_space_group_IT_number 15
_space_group_name_Hall '-C 2yc'
_space_group_name_H-M_alt 'C 1 2/c 1'
_audit_creation_method SHELXL-2014/7
_audit_update_record
;
2022-02-16 deposited with the CCDC.	2022-09-05 downloaded from the CCDC.
;
_cell_angle_alpha 90
_cell_angle_beta 106.039(9)
_cell_angle_gamma 90
_cell_formula_units_Z 4
_cell_length_a 7.3960(6)
_cell_length_b 9.7388(7)
_cell_length_c 8.2067(7)
_cell_measurement_reflns_used 2217
_cell_measurement_temperature 293(2)
_cell_measurement_theta_max 29.1020
_cell_measurement_theta_min 3.5350
_cell_volume 568.10(8)
_computing_structure_refinement 'SHELXL-2014/7 (Sheldrick, 2014)'
_diffrn_ambient_temperature 293(2)
_diffrn_measured_fraction_theta_full 1.000
_diffrn_measured_fraction_theta_max 0.998
_diffrn_measurement_device_type 'ROD, Synergy Custom DW system, HyPix'
_diffrn_radiation_type MoK\a
_diffrn_radiation_wavelength 0.71073
_diffrn_reflns_av_R_equivalents 0.1530
_diffrn_reflns_av_unetI/netI 0.0442
_diffrn_reflns_Laue_measured_fraction_full 1.000
_diffrn_reflns_Laue_measured_fraction_max 0.998
_diffrn_reflns_limit_h_max 8
_diffrn_reflns_limit_h_min -8
_diffrn_reflns_limit_k_max 11
_diffrn_reflns_limit_k_min -11
_diffrn_reflns_limit_l_max 9
_diffrn_reflns_limit_l_min -9
_diffrn_reflns_number 2718
_diffrn_reflns_point_group_measured_fraction_full 1.000
_diffrn_reflns_point_group_measured_fraction_max 0.998
_diffrn_reflns_theta_full 24.376
_diffrn_reflns_theta_max 24.376
_diffrn_reflns_theta_min 3.549
_diffrn_source 'Rotating-anode X-ray tube'
_exptl_absorpt_coefficient_mu 0.980
_exptl_crystal_colour colorless
_exptl_crystal_density_diffrn 2.618
_exptl_crystal_description block
_exptl_crystal_F_000 440
_exptl_crystal_size_max 0.06
_exptl_crystal_size_mid 0.04
_exptl_crystal_size_min 0.02
_refine_diff_density_max 0.876
_refine_diff_density_min -0.836
_refine_diff_density_rms 0.192
_refine_ls_extinction_method none
_refine_ls_goodness_of_fit_ref 1.118
_refine_ls_hydrogen_treatment undef
_refine_ls_matrix_type full
_refine_ls_number_parameters 58
_refine_ls_number_reflns 2718
_refine_ls_number_restraints 0
_refine_ls_restrained_S_all 1.118
_refine_ls_R_factor_all 0.0746
_refine_ls_R_factor_gt 0.0693
_refine_ls_shift/su_max 0.001
_refine_ls_shift/su_mean 0.000
_refine_ls_structure_factor_coef Fsqd
_refine_ls_weighting_details 'w=1/[\s^2^(Fo^2^)+(0.1628P)^2^] where P=(Fo^2^+2Fc^2^)/3'
_refine_ls_weighting_scheme calc
_refine_ls_wR_factor_gt 0.2036
_refine_ls_wR_factor_ref 0.2135
_reflns_Friedel_coverage 0.000
_reflns_number_gt 2375
_reflns_number_total 2718
_reflns_threshold_expression 'I > 2\s(I)'
_cod_data_source_file d2ce00994c2.cif
_cod_data_source_block b
_cod_original_sg_symbol_H-M 'C 2/c'
_cod_database_code 7245446
_shelx_shelxl_version_number 2014/7
_shelx_space_group_comment
;
The symmetry employed for this shelxl refinement is uniquely defined
by the following loop, which should always be used as a source of
symmetry information in preference to the above space-group names.
They are only intended as comments.
;

loop_
_space_group_symop_operation_xyz
'x, y, z'
'-x, y, -z+1/2'
'x+1/2, y+1/2, z'
'-x+1/2, y+1/2, -z+1/2'
'-x, -y, -z'
'x, -y, z-1/2'
'-x+1/2, -y+1/2, -z'
'x+1/2, -y+1/2, z-1/2'

loop_
_atom_site_label
_atom_site_type_symbol
_atom_site_fract_x
_atom_site_fract_y
_atom_site_fract_z
_atom_site_U_iso_or_equiv
_atom_site_adp_type
_atom_site_occupancy
_atom_site_site_symmetry_order
_atom_site_calc_flag
_atom_site_refinement_flags_posn
_atom_site_refinement_flags_adp
_atom_site_refinement_flags_occupancy
_atom_site_disorder_assembly
_atom_site_disorder_group
P1 P 0.2278(2) 0.10401(12) 0.63777(17) 0.0179(8) Uani 1 1 d . . . . .
Al1 Al 0.0000 0.1406(2) 0.2500 0.0160(9) Uani 1 2 d S T P . .
Na1 Na 0.2500 0.2500 1.0000 0.0679(17) Uani 1 2 d S . P . .
O1 O 0.0629(6) 0.1479(3) 0.4923(5) 0.0184(12) Uani 1 1 d . . . . .
O2 O 0.3164(5) 0.2241(4) 0.7502(4) 0.0206(12) Uani 1 1 d . . . . .
O3 O 0.1796(7) -0.0040(5) 0.7502(6) 0.0411(16) Uani 1 1 d . . . . .
O4 O 0.3668(18) 0.0225(14) 0.5693(19) 0.070(4) Uani 0.5 1 d . . P . .

loop_
_atom_site_aniso_label
_atom_site_aniso_U_11
_atom_site_aniso_U_22
_atom_site_aniso_U_33
_atom_site_aniso_U_23
_atom_site_aniso_U_13
_atom_site_aniso_U_12
P1 0.0248(13) 0.0083(12) 0.0166(13) -0.0005(5) -0.0010(9) -0.0009(6)
Al1 0.0217(17) 0.0053(14) 0.0175(16) 0.000 -0.0005(12) 0.000
Na1 0.080(4) 0.095(4) 0.042(3) -0.025(3) 0.038(3) -0.038(3)
O1 0.024(3) 0.011(2) 0.017(2) 0.0016(15) 0.001(2) 0.0001(16)
O2 0.028(3) 0.013(2) 0.020(2) -0.0033(15) 0.003(2) -0.0064(17)
O3 0.050(3) 0.027(2) 0.029(3) 0.0177(18) -0.017(3) -0.0205(19)
O4 0.059(8) 0.089(10) 0.054(8) -0.010(6) 0.004(7) 0.011(6)

loop_
_atom_type_symbol
_atom_type_description
_atom_type_scat_dispersion_real
_atom_type_scat_dispersion_imag
_atom_type_scat_source
O O 0.0106 0.0060 'International Tables Vol C Tables 4.2.6.8 and 6.1.1.4'
Na Na 0.0362 0.0249 'International Tables Vol C Tables 4.2.6.8 and 6.1.1.4'
Al Al 0.0645 0.0514 'International Tables Vol C Tables 4.2.6.8 and 6.1.1.4'
P P 0.1023 0.0942 'International Tables Vol C Tables 4.2.6.8 and 6.1.1.4'

loop_
_geom_angle_atom_site_label_1
_geom_angle_atom_site_label_2
_geom_angle_atom_site_label_3
_geom_angle
_geom_angle_site_symmetry_1
_geom_angle_site_symmetry_3
_geom_angle_publ_flag
O3 P1 O1 113.9(2) . . ?
O3 P1 O2 107.5(2) . . ?
O1 P1 O2 112.3(2) . . ?
O3 P1 O4 99.2(6) . . ?
O1 P1 O4 109.6(6) . . ?
O2 P1 O4 113.8(5) . . ?
O3 P1 Na1 72.9(2) . . ?
O1 P1 Na1 115.01(17) . . ?
O2 P1 Na1 37.46(15) . . ?
O4 P1 Na1 134.0(5) . . ?
O3 Al1 O3 89.9(3) 5_556 6 ?
O3 Al1 O2 179.1(2) 5_556 7_556 ?
O3 Al1 O2 89.2(2) 6 7_556 ?
O3 Al1 O2 89.2(2) 5_556 8_455 ?
O3 Al1 O2 179.1(2) 6 8_455 ?
O2 Al1 O2 91.8(2) 7_556 8_455 ?
O3 Al1 O1 89.77(19) 5_556 . ?
O3 Al1 O1 93.23(18) 6 . ?
O2 Al1 O1 90.39(16) 7_556 . ?
O2 Al1 O1 86.66(16) 8_455 . ?
O3 Al1 O1 93.23(18) 5_556 2 ?
O3 Al1 O1 89.77(19) 6 2 ?
O2 Al1 O1 86.66(16) 7_556 2 ?
O2 Al1 O1 90.39(16) 8_455 2 ?
O1 Al1 O1 175.8(2) . 2 ?
O3 Al1 Na1 138.26(17) 5_556 1_554 ?
O3 Al1 Na1 73.22(18) 6 1_554 ?
O2 Al1 Na1 41.24(11) 7_556 1_554 ?
O2 Al1 Na1 107.57(13) 8_455 1_554 ?
O1 Al1 Na1 128.14(12) . 1_554 ?
O1 Al1 Na1 50.09(12) 2 1_554 ?
O3 Al1 Na1 73.22(18) 5_556 2_556 ?
O3 Al1 Na1 138.26(17) 6 2_556 ?
O2 Al1 Na1 107.57(13) 7_556 2_556 ?
O2 Al1 Na1 41.24(11) 8_455 2_556 ?
O1 Al1 Na1 50.09(12) . 2_556 ?
O1 Al1 Na1 128.14(12) 2 2_556 ?
Na1 Al1 Na1 142.29(7) 1_554 2_556 ?
O2 Na1 O2 180.0 7_557 . ?
O2 Na1 O1 114.14(13) 7_557 8_556 ?
O2 Na1 O1 65.86(13) . 8_556 ?
O2 Na1 O1 65.86(13) 7_557 2_556 ?
O2 Na1 O1 114.14(13) . 2_556 ?
O1 Na1 O1 180.0 8_556 2_556 ?
O2 Na1 O4 93.1(3) 7_557 6_556 ?
O2 Na1 O4 86.9(3) . 6_556 ?
O1 Na1 O4 98.3(3) 8_556 6_556 ?
O1 Na1 O4 81.7(3) 2_556 6_556 ?
O2 Na1 O4 86.9(3) 7_557 4_556 ?
O2 Na1 O4 93.1(3) . 4_556 ?
O1 Na1 O4 81.7(3) 8_556 4_556 ?
O1 Na1 O4 98.3(3) 2_556 4_556 ?
O4 Na1 O4 180.0 6_556 4_556 ?
O2 Na1 P1 24.28(9) 7_557 7_557 ?
O2 Na1 P1 155.72(9) . 7_557 ?
O1 Na1 P1 92.02(9) 8_556 7_557 ?
O1 Na1 P1 87.98(9) 2_556 7_557 ?
O4 Na1 P1 107.1(3) 6_556 7_557 ?
O4 Na1 P1 72.9(3) 4_556 7_557 ?
O2 Na1 P1 155.72(9) 7_557 . ?
O2 Na1 P1 24.28(9) . . ?
O1 Na1 P1 87.98(9) 8_556 . ?
O1 Na1 P1 92.02(9) 2_556 . ?
O4 Na1 P1 72.9(3) 6_556 . ?
O4 Na1 P1 107.1(3) 4_556 . ?
P1 Na1 P1 180.0 7_557 . ?
O2 Na1 Al1 146.32(9) 7_557 7_556 ?
O2 Na1 Al1 33.68(9) . 7_556 ?
O1 Na1 Al1 35.39(8) 8_556 7_556 ?
O1 Na1 Al1 144.61(8) 2_556 7_556 ?
O4 Na1 Al1 103.8(3) 6_556 7_556 ?
O4 Na1 Al1 76.2(3) 4_556 7_556 ?
P1 Na1 Al1 122.11(3) 7_557 7_556 ?
P1 Na1 Al1 57.89(3) . 7_556 ?
O2 Na1 Al1 33.68(9) 7_557 1_556 ?
O2 Na1 Al1 146.32(9) . 1_556 ?
O1 Na1 Al1 144.61(8) 8_556 1_556 ?
O1 Na1 Al1 35.39(8) 2_556 1_556 ?
O4 Na1 Al1 76.2(3) 6_556 1_556 ?
O4 Na1 Al1 103.8(3) 4_556 1_556 ?
P1 Na1 Al1 57.89(3) 7_557 1_556 ?
P1 Na1 Al1 122.11(3) . 1_556 ?
Al1 Na1 Al1 180.0 7_556 1_556 ?
P1 O1 Al1 136.1(3) . . ?
P1 O1 Na1 129.3(2) . 2_556 ?
Al1 O1 Na1 94.52(15) . 2_556 ?
P1 O2 Al1 136.3(3) . 7_556 ?
P1 O2 Na1 118.3(2) . . ?
Al1 O2 Na1 105.07(15) 7_556 . ?
P1 O3 Al1 141.4(3) . 5_556 ?
P1 O4 Na1 111.5(7) . 4_546 ?

loop_
_geom_bond_atom_site_label_1
_geom_bond_atom_site_label_2
_geom_bond_distance
_geom_bond_site_symmetry_2
_geom_bond_publ_flag
P1 O3 1.506(5) . ?
P1 O1 1.513(4) . ?
P1 O2 1.521(4) . ?
P1 O4 1.524(14) . ?
P1 Na1 3.2582(14) . ?
Al1 O3 1.880(4) 5_556 ?
Al1 O3 1.880(4) 6 ?
Al1 O2 1.893(4) 7_556 ?
Al1 O2 1.893(4) 8_455 ?
Al1 O1 1.914(4) . ?
Al1 O1 1.914(4) 2 ?
Al1 Na1 3.2952(7) 1_554 ?
Al1 Na1 3.2952(7) 2_556 ?
Na1 O2 2.250(4) 7_557 ?
Na1 O2 2.250(4) . ?
Na1 O1 2.536(4) 8_556 ?
Na1 O1 2.536(4) 2_556 ?
Na1 O4 2.800(14) 6_556 ?
Na1 O4 2.800(14) 4_556 ?
Na1 P1 3.2582(14) 7_557 ?
Na1 Al1 3.2953(7) 7_556 ?
Na1 Al1 3.2953(7) 1_556 ?
O1 Na1 2.536(4) 2_556 ?
O2 Al1 1.893(4) 7_556 ?
O3 Al1 1.880(4) 5_556 ?
O4 Na1 2.800(14) 4_546 ?
